data_4126683
loop_
_publ_author_name
'Arlow, Sophie I.'
'Hartwig, John F.'

_publ_section_title
;
 Synthesis, Characterization, and Reactivity of Palladium Fluoroenolate
 Complexes.
;
_journal_name_full 'Journal of the American Chemical Society'
_journal_paper_doi 10.1021/jacs.7b09949
_journal_year 2017
_chemical_formula_sum 'C46 H42 Cl2 F2 Fe O2 P2 Pd'
_chemical_formula_weight 959.88
_chemical_name_common SIA-110-B
_chemical_name_systematic hartwig136
_space_group.centring_type P

_space_group_crystal_system monoclinic
_space_group_IT_number 14
_space_group_name_Hall '-P 2yn'
_space_group_name_H-M_alt 'P 1 21/n 1'
_symmetry_space_group_name_Hall '-P 2yn'
_symmetry_space_group_name_H-M 'P 1 21/n 1'
_atom_sites_solution_hydrogens geom
_atom_sites_solution_primary iterative
_atom_sites_solution_secondary difmap
_audit_creation_method SHELXL-2014/7
_cell_angle_alpha 90
_cell_angle_beta 114.0630(10)
_cell_angle_gamma 90
_cell_formula_units_Z 4
_cell_length_a 15.9427(5)
_cell_length_b 16.2365(6)
_cell_length_c 19.4196(8)
_cell_measurement_reflns_used 9878
_cell_measurement_temperature 100(2)
_cell_measurement_theta_max 25.29
_cell_measurement_theta_min 2.49
_cell_volume 4590.0(3)
_computing_cell_refinement 'Bruker SAINT'
_computing_data_collection 'Bruker APEX2'
_computing_data_reduction 'Bruker SAINT'
_computing_molecular_graphics ORTEP-32
_computing_publication_material WinGX
_computing_structure_refinement SHELXL-2014
_computing_structure_solution SHELXT-2014
_diffrn_ambient_temperature 100(2)
_diffrn_detector_area_resol_mean 8.366
_diffrn_measured_fraction_theta_full 0.999
_diffrn_measured_fraction_theta_max 0.998
_diffrn_measurement_device_type 'Bruker APEX-II CCD'
_diffrn_measurement_method '\f and \w scans'
_diffrn_radiation_type MoK\a
_diffrn_radiation_wavelength 0.71073
_diffrn_reflns_av_R_equivalents 0.0898
_diffrn_reflns_av_unetI/netI 0.0480
_diffrn_reflns_Laue_measured_fraction_full 0.999
_diffrn_reflns_Laue_measured_fraction_max 0.998
_diffrn_reflns_limit_h_max 19
_diffrn_reflns_limit_h_min -19
_diffrn_reflns_limit_k_max 19
_diffrn_reflns_limit_k_min -19
_diffrn_reflns_limit_l_max 23
_diffrn_reflns_limit_l_min -23
_diffrn_reflns_number 142182
_diffrn_reflns_point_group_measured_fraction_full 0.999
_diffrn_reflns_point_group_measured_fraction_max 0.998
_diffrn_reflns_theta_full 25.000
_diffrn_reflns_theta_max 25.371
_diffrn_reflns_theta_min 1.402
_diffrn_source 'microfocus sealed tube'
_exptl_absorpt_coefficient_mu 0.937
_exptl_absorpt_correction_T_max 0.928
_exptl_absorpt_correction_T_min 0.772
_exptl_absorpt_correction_type multi-scan
_exptl_absorpt_process_details SADABS
_exptl_crystal_colour yellow
_exptl_crystal_density_diffrn 1.389
_exptl_crystal_description needle
_exptl_crystal_F_000 1952
_exptl_crystal_size_max 0.060
_exptl_crystal_size_mid 0.030
_exptl_crystal_size_min 0.020
_refine_diff_density_max 1.057
_refine_diff_density_min -1.002
_refine_diff_density_rms 0.096
_refine_ls_extinction_method none
_refine_ls_goodness_of_fit_ref 1.026
_refine_ls_hydrogen_treatment constr
_refine_ls_matrix_type full
_refine_ls_number_parameters 506
_refine_ls_number_reflns 8421
_refine_ls_number_restraints 0
_refine_ls_restrained_S_all 1.026
_refine_ls_R_factor_all 0.0687
_refine_ls_R_factor_gt 0.0398
_refine_ls_shift/su_max 0.001
_refine_ls_shift/su_mean 0.000
_refine_ls_structure_factor_coef Fsqd
_refine_ls_weighting_details 'w=1/[\s^2^(Fo^2^)+(0.0370P)^2^+9.1318P] where P=(Fo^2^+2Fc^2^)/3'
_refine_ls_weighting_scheme calc
_refine_ls_wR_factor_gt 0.0841
_refine_ls_wR_factor_ref 0.0954
_reflns_Friedel_coverage 0.000
_reflns_number_gt 6135
_reflns_number_total 8421
_reflns_threshold_expression 'I > 2\s(I)'
_cod_data_source_file ja7b09949_si_002.cif
_cod_data_source_block hartwig136
_cod_depositor_comments
;
The following automatic conversions were performed:

'_space_group.centring_type' value 'primitive' was replaced with the
value 'P' as specified in the replacement file
'/home/antanas/src/cod-tools/trunk/data/replacement-values/replacement_values.lst'.

Automatic conversion script
Id: cif_fix_values 5642 2017-10-24 12:04:52Z antanas 
;
_cod_database_code 4126683
_shelx_shelxl_version_number 2014/7
_shelx_space_group_comment
; 
The symmetry employed for this shelxl refinement is uniquely defined 
by the following loop, which should always be used as a source of 
symmetry information in preference to the above space-group names. 
They are only intended as comments. 
;
_shelx_estimated_absorpt_t_min 0.946
_shelx_estimated_absorpt_t_max 0.982

loop_
_space_group_symop_operation_xyz
'x, y, z'
'-x+1/2, y+1/2, -z+1/2'
'-x, -y, -z'
'x-1/2, -y-1/2, z-1/2'

loop_
_atom_site_label
_atom_site_type_symbol
_atom_site_fract_x
_atom_site_fract_y
_atom_site_fract_z
_atom_site_U_iso_or_equiv
_atom_site_adp_type
_atom_site_occupancy
_atom_site_site_symmetry_order
_atom_site_calc_flag
_atom_site_refinement_flags_posn
_atom_site_refinement_flags_adp
C1 C 0.6656(2) 0.5337(2) 0.44111(18) 0.0174(8) Uani 1 1 d . .
C2 C 0.7247(2) 0.4838(2) 0.42294(19) 0.0222(9) Uani 1 1 d . .
H2 H 0.7722 0.5082 0.4121 0.027 Uiso 1 1 calc R U
C3 C 0.7150(3) 0.3989(3) 0.4206(2) 0.0285(9) Uani 1 1 d . .
H3 H 0.7558 0.3658 0.4080 0.034 Uiso 1 1 calc R U
C4 C 0.6470(3) 0.3618(2) 0.4363(2) 0.0302(10) Uani 1 1 d . .
H4 H 0.6402 0.3036 0.4336 0.036 Uiso 1 1 calc R U
C5 C 0.5887(3) 0.4104(2) 0.45595(19) 0.0243(9) Uani 1 1 d . .
H5 H 0.5426 0.3855 0.4681 0.029 Uiso 1 1 calc R U
C6 C 0.5978(2) 0.4954(2) 0.45799(18) 0.0198(8) Uani 1 1 d . .
H6 H 0.5571 0.5282 0.4711 0.024 Uiso 1 1 calc R U
C7 C 0.7720(2) 0.6444(2) 0.55157(19) 0.0190(8) Uani 1 1 d . .
C8 C 0.7573(2) 0.5783(2) 0.60028(18) 0.0210(9) Uani 1 1 d . .
C9 C 0.6651(3) 0.5435(3) 0.6659(2) 0.0332(10) Uani 1 1 d . .
H9A H 0.6769 0.4858 0.6561 0.040 Uiso 1 1 calc R U
H9B H 0.5994 0.5484 0.6564 0.040 Uiso 1 1 calc R U
C10 C 0.7234(3) 0.5649(3) 0.7466(2) 0.0413(11) Uani 1 1 d . .
H10A H 0.7881 0.5546 0.7573 0.062 Uiso 1 1 calc R U
H10B H 0.7052 0.5308 0.7798 0.062 Uiso 1 1 calc R U
H10C H 0.7150 0.6231 0.7553 0.062 Uiso 1 1 calc R U
C11 C 0.5714(2) 0.5588(2) 0.26517(18) 0.0188(8) Uani 1 1 d . .
C12 C 0.6320(3) 0.5491(2) 0.2306(2) 0.0271(9) Uani 1 1 d . .
H12 H 0.6703 0.5934 0.2295 0.033 Uiso 1 1 calc R U
C13 C 0.6360(3) 0.4739(3) 0.1978(2) 0.0358(10) Uani 1 1 d . .
H13 H 0.6771 0.4677 0.1739 0.043 Uiso 1 1 calc R U
C14 C 0.5821(3) 0.4087(3) 0.1989(2) 0.0323(10) Uani 1 1 d . .
H14 H 0.5859 0.3578 0.1763 0.039 Uiso 1 1 calc R U
C15 C 0.5222(3) 0.4180(2) 0.2332(2) 0.0275(9) Uani 1 1 d . .
H15 H 0.4848 0.3731 0.2348 0.033 Uiso 1 1 calc R U
C16 C 0.5166(2) 0.4930(2) 0.26561(19) 0.0211(8) Uani 1 1 d . .
H16 H 0.4743 0.4991 0.2884 0.025 Uiso 1 1 calc R U
C17 C 0.4514(2) 0.6638(2) 0.30254(18) 0.0156(7) Uani 1 1 d . .
C18 C 0.3780(2) 0.6533(2) 0.23275(18) 0.0180(8) Uani 1 1 d . .
H18 H 0.3895 0.6400 0.1898 0.022 Uiso 1 1 calc R U
C19 C 0.2886(2) 0.6620(2) 0.22555(19) 0.0225(8) Uani 1 1 d . .
H19 H 0.2388 0.6550 0.1778 0.027 Uiso 1 1 calc R U
C20 C 0.2716(2) 0.6812(2) 0.2885(2) 0.0273(9) Uani 1 1 d . .
H20 H 0.2102 0.6877 0.2834 0.033 Uiso 1 1 calc R U
C21 C 0.3434(2) 0.6908(2) 0.3584(2) 0.0265(9) Uani 1 1 d . .
H21 H 0.3316 0.7034 0.4014 0.032 Uiso 1 1 calc R U
C22 C 0.4331(2) 0.6819(2) 0.36515(19) 0.0201(8) Uani 1 1 d . .
H22 H 0.4826 0.6883 0.4131 0.024 Uiso 1 1 calc R U
C23 C 0.5879(2) 0.7308(2) 0.25453(18) 0.0171(8) Uani 1 1 d . .
C24 C 0.6770(2) 0.7643(2) 0.26808(19) 0.0212(8) Uani 1 1 d . .
H24 H 0.7335 0.7489 0.3078 0.025 Uiso 1 1 calc R U
C25 C 0.6658(3) 0.8243(2) 0.2118(2) 0.0242(9) Uani 1 1 d . .
H25 H 0.7133 0.8565 0.2077 0.029 Uiso 1 1 calc R U
C26 C 0.5709(2) 0.8277(2) 0.16253(19) 0.0216(8) Uani 1 1 d . .
H26 H 0.5441 0.8622 0.1196 0.026 Uiso 1 1 calc R U
C27 C 0.5233(2) 0.7709(2) 0.18840(18) 0.0192(8) Uani 1 1 d . .
H27 H 0.4590 0.7609 0.1658 0.023 Uiso 1 1 calc R U
C28 C 0.5160(2) 0.8787(2) 0.33380(18) 0.0190(8) Uani 1 1 d . .
H28 H 0.4705 0.8443 0.3385 0.023 Uiso 1 1 calc R U
C29 C 0.5005(2) 0.9410(2) 0.27905(19) 0.0218(8) Uani 1 1 d . .
H29 H 0.4426 0.9554 0.2406 0.026 Uiso 1 1 calc R U
C30 C 0.5858(2) 0.9784(2) 0.29114(19) 0.0231(9) Uani 1 1 d . .
H30 H 0.5953 1.0220 0.2624 0.028 Uiso 1 1 calc R U
C31 C 0.6547(2) 0.9387(2) 0.35413(19) 0.0207(8) Uani 1 1 d . .
H31 H 0.7183 0.9516 0.3749 0.025 Uiso 1 1 calc R U
C32 C 0.6126(2) 0.8763(2) 0.38101(18) 0.0167(8) Uani 1 1 d . .
C33 C 0.7886(2) 0.8452(2) 0.49318(18) 0.0172(8) Uani 1 1 d . .
C34 C 0.8180(2) 0.9157(2) 0.53642(19) 0.0222(9) Uani 1 1 d . .
H34 H 0.7768 0.9450 0.5516 0.027 Uiso 1 1 calc R U
C35 C 0.9075(3) 0.9440(3) 0.5578(2) 0.0283(9) Uani 1 1 d . .
H35 H 0.9272 0.9923 0.5877 0.034 Uiso 1 1 calc R U
C36 C 0.9679(3) 0.9021(3) 0.5357(2) 0.0305(10) Uani 1 1 d . .
H36 H 1.0286 0.9221 0.5495 0.037 Uiso 1 1 calc R U
C37 C 0.9397(2) 0.8312(3) 0.4934(2) 0.0282(9) Uani 1 1 d . .
H37 H 0.9812 0.8019 0.4786 0.034 Uiso 1 1 calc R U
C38 C 0.8506(2) 0.8026(2) 0.4725(2) 0.0236(9) Uani 1 1 d . .
H38 H 0.8317 0.7534 0.4437 0.028 Uiso 1 1 calc R U
C39 C 0.6197(2) 0.8354(2) 0.52278(18) 0.0179(8) Uani 1 1 d . .
C40 C 0.5931(2) 0.7739(2) 0.56037(18) 0.0199(8) Uani 1 1 d . .
H40 H 0.6025 0.7176 0.5524 0.024 Uiso 1 1 calc R U
C41 C 0.5529(2) 0.7954(2) 0.60952(19) 0.0231(9) Uani 1 1 d . .
H41 H 0.5346 0.7537 0.6349 0.028 Uiso 1 1 calc R U
C42 C 0.5395(2) 0.8774(3) 0.6215(2) 0.0265(9) Uani 1 1 d . .
H42 H 0.5131 0.8919 0.6556 0.032 Uiso 1 1 calc R U
C43 C 0.5646(2) 0.9384(2) 0.58379(19) 0.0245(9) Uani 1 1 d . .
H43 H 0.5554 0.9947 0.5923 0.029 Uiso 1 1 calc R U
C44 C 0.6029(2) 0.9177(2) 0.53378(19) 0.0223(8) Uani 1 1 d . .
H44 H 0.6179 0.9598 0.5067 0.027 Uiso 1 1 calc R U
C45 C 0.9551(3) 0.4360(3) 0.5859(2) 0.0337(10) Uani 1 1 d . .
H45A H 0.9746 0.4725 0.6305 0.040 Uiso 1 1 calc R U
H45B H 0.9128 0.4675 0.5418 0.040 Uiso 1 1 calc R U
C46 C 0.9055(3) 0.3637(3) 0.5984(3) 0.0509(13) Uani 1 1 d . .
H46A H 0.8892 0.3257 0.5550 0.061 Uiso 1 1 calc R U
H46B H 0.8477 0.3828 0.6005 0.061 Uiso 1 1 calc R U
O1 O 0.80342(17) 0.51731(16) 0.62299(14) 0.0280(6) Uani 1 1 d . .
O2 O 0.68510(16) 0.59796(16) 0.61516(13) 0.0246(6) Uani 1 1 d . .
F1 F 0.85434(13) 0.62604(13) 0.54661(11) 0.0244(5) Uani 1 1 d . .
F2 F 0.79239(12) 0.71524(12) 0.59666(10) 0.0207(5) Uani 1 1 d . .
P1 P 0.57025(6) 0.65431(6) 0.31497(5) 0.0156(2) Uani 1 1 d . .
P2 P 0.67109(6) 0.80448(6) 0.45759(5) 0.0162(2) Uani 1 1 d . .
Fe1 Fe 0.58987(3) 0.85330(3) 0.27228(3) 0.01739(13) Uani 1 1 d . .
Pd1 Pd 0.67084(2) 0.66008(2) 0.44182(2) 0.01570(9) Uani 1 1 d . .
Cl1 Cl 1.05191(12) 0.40661(10) 0.57032(12) 0.0917(6) Uani 1 1 d . .
Cl2 Cl 0.97046(12) 0.30965(9) 0.68189(9) 0.0748(5) Uani 1 1 d . .

loop_
_atom_site_aniso_label
_atom_site_aniso_U_11
_atom_site_aniso_U_22
_atom_site_aniso_U_33
_atom_site_aniso_U_23
_atom_site_aniso_U_13
_atom_site_aniso_U_12
C1 0.0135(17) 0.021(2) 0.0131(16) -0.0013(15) 0.0003(13) 0.0015(15)
C2 0.0192(19) 0.028(2) 0.0175(18) 0.0022(16) 0.0052(15) 0.0054(17)
C3 0.033(2) 0.029(2) 0.023(2) -0.0002(18) 0.0100(17) 0.0105(19)
C4 0.042(2) 0.017(2) 0.027(2) 0.0007(17) 0.0084(19) 0.0046(18)
C5 0.029(2) 0.023(2) 0.0202(19) -0.0004(16) 0.0091(16) -0.0048(17)
C6 0.0183(18) 0.023(2) 0.0149(17) -0.0017(15) 0.0040(14) -0.0007(16)
C7 0.0157(18) 0.021(2) 0.0193(18) -0.0016(16) 0.0068(14) -0.0019(16)
C8 0.0172(18) 0.025(2) 0.0135(17) -0.0045(16) -0.0014(14) 0.0005(17)
C9 0.030(2) 0.037(3) 0.031(2) 0.0151(19) 0.0122(18) -0.0088(19)
C10 0.050(3) 0.048(3) 0.029(2) 0.003(2) 0.019(2) -0.009(2)
C11 0.0172(17) 0.022(2) 0.0134(17) -0.0005(15) 0.0025(14) 0.0028(16)
C12 0.025(2) 0.026(2) 0.032(2) 0.0017(18) 0.0139(17) 0.0040(18)
C13 0.038(2) 0.038(3) 0.039(2) -0.004(2) 0.023(2) 0.012(2)
C14 0.039(2) 0.026(2) 0.029(2) -0.0037(18) 0.0109(19) 0.013(2)
C15 0.032(2) 0.019(2) 0.025(2) -0.0030(17) 0.0050(17) -0.0019(17)
C16 0.0233(19) 0.021(2) 0.0173(18) -0.0022(16) 0.0060(15) 0.0039(17)
C17 0.0185(17) 0.0112(18) 0.0168(17) 0.0014(15) 0.0067(14) 0.0005(15)
C18 0.0171(18) 0.021(2) 0.0151(17) 0.0008(15) 0.0059(14) -0.0010(16)
C19 0.0157(18) 0.026(2) 0.0200(18) 0.0053(17) 0.0015(15) -0.0014(16)
C20 0.0155(18) 0.036(3) 0.030(2) 0.0079(18) 0.0089(16) 0.0068(17)
C21 0.027(2) 0.032(2) 0.023(2) 0.0014(17) 0.0132(17) 0.0038(18)
C22 0.0170(18) 0.024(2) 0.0140(17) 0.0008(15) 0.0012(14) 0.0002(16)
C23 0.0162(17) 0.020(2) 0.0155(17) -0.0038(15) 0.0067(14) -0.0007(15)
C24 0.0148(18) 0.026(2) 0.0210(18) -0.0030(17) 0.0060(15) 0.0001(16)
C25 0.026(2) 0.028(2) 0.0234(19) -0.0045(17) 0.0156(16) -0.0074(17)
C26 0.028(2) 0.024(2) 0.0126(17) -0.0020(15) 0.0085(15) -0.0006(17)
C27 0.0177(18) 0.021(2) 0.0170(18) -0.0028(15) 0.0049(15) -0.0001(16)
C28 0.0160(18) 0.024(2) 0.0154(17) -0.0020(16) 0.0047(14) 0.0025(16)
C29 0.0232(19) 0.024(2) 0.0147(18) -0.0014(16) 0.0039(15) 0.0051(17)
C30 0.033(2) 0.017(2) 0.0167(18) -0.0011(15) 0.0084(16) -0.0037(17)
C31 0.0192(18) 0.023(2) 0.0187(18) -0.0047(16) 0.0066(15) -0.0048(16)
C32 0.0181(18) 0.0165(19) 0.0157(17) -0.0019(15) 0.0071(14) 0.0045(15)
C33 0.0151(17) 0.022(2) 0.0121(16) 0.0046(15) 0.0033(13) 0.0002(16)
C34 0.0220(19) 0.023(2) 0.0176(18) 0.0024(16) 0.0042(15) -0.0024(16)
C35 0.029(2) 0.028(2) 0.0197(19) 0.0009(17) 0.0014(16) -0.0096(18)
C36 0.022(2) 0.040(3) 0.025(2) 0.0039(19) 0.0057(17) -0.0112(19)
C37 0.0162(18) 0.041(3) 0.027(2) 0.0037(19) 0.0088(16) 0.0020(18)
C38 0.0216(19) 0.026(2) 0.0205(19) -0.0012(17) 0.0057(15) -0.0009(17)
C39 0.0120(16) 0.023(2) 0.0130(16) -0.0011(16) -0.0006(13) 0.0007(15)
C40 0.0150(17) 0.025(2) 0.0147(17) -0.0006(16) 0.0009(14) -0.0001(16)
C41 0.0191(19) 0.029(2) 0.0203(19) 0.0036(17) 0.0065(16) -0.0019(17)
C42 0.0197(19) 0.038(3) 0.023(2) -0.0005(18) 0.0091(16) 0.0035(18)
C43 0.0217(19) 0.025(2) 0.0222(19) -0.0038(17) 0.0037(16) 0.0086(17)
C44 0.024(2) 0.023(2) 0.0188(18) 0.0011(16) 0.0074(16) 0.0003(17)
C45 0.034(2) 0.038(3) 0.030(2) 0.0048(19) 0.0134(18) 0.011(2)
C46 0.034(3) 0.029(3) 0.087(4) 0.000(3) 0.022(3) 0.003(2)
O1 0.0304(15) 0.0247(16) 0.0229(14) 0.0031(12) 0.0047(11) 0.0060(13)
O2 0.0225(13) 0.0285(16) 0.0241(13) 0.0068(12) 0.0110(11) 0.0022(12)
F1 0.0158(10) 0.0319(13) 0.0234(11) 0.0004(9) 0.0058(8) 0.0050(9)
F2 0.0191(10) 0.0210(12) 0.0183(10) -0.0025(9) 0.0039(8) -0.0027(9)
P1 0.0125(4) 0.0172(5) 0.0147(4) -0.0022(4) 0.0032(3) 0.0003(4)
P2 0.0134(4) 0.0180(5) 0.0147(4) -0.0005(4) 0.0033(4) -0.0003(4)
Fe1 0.0160(3) 0.0209(3) 0.0136(2) -0.0010(2) 0.0044(2) -0.0011(2)
Pd1 0.01257(14) 0.01820(16) 0.01335(14) -0.00104(12) 0.00223(10) 0.00039(12)
Cl1 0.0981(12) 0.0709(11) 0.1585(17) 0.0468(11) 0.1059(13) 0.0403(9)
Cl2 0.1028(12) 0.0478(9) 0.0965(11) 0.0322(8) 0.0640(10) 0.0191(8)

loop_
_atom_type_symbol
_atom_type_description
_atom_type_scat_dispersion_real
_atom_type_scat_dispersion_imag
_atom_type_scat_source
C C 0.0033 0.0016 'International Tables Vol C Tables 4.2.6.8 and 6.1.1.4'
H H 0.0000 0.0000 'International Tables Vol C Tables 4.2.6.8 and 6.1.1.4'
O O 0.0106 0.0060 'International Tables Vol C Tables 4.2.6.8 and 6.1.1.4'
F F 0.0171 0.0103 'International Tables Vol C Tables 4.2.6.8 and 6.1.1.4'
P P 0.1023 0.0942 'International Tables Vol C Tables 4.2.6.8 and 6.1.1.4'
Cl Cl 0.1484 0.1585 'International Tables Vol C Tables 4.2.6.8 and 6.1.1.4'
Fe Fe 0.3463 0.8444 'International Tables Vol C Tables 4.2.6.8 and 6.1.1.4'
Pd Pd -0.9988 1.0072 'International Tables Vol C Tables 4.2.6.8 and 6.1.1.4'

loop_
_geom_angle_atom_site_label_1
_geom_angle_atom_site_label_2
_geom_angle_atom_site_label_3
_geom_angle
C2 C1 C6 118.0(3)
C2 C1 Pd1 123.5(3)
C6 C1 Pd1 118.5(3)
C3 C2 C1 120.5(4)
C3 C2 H2 119.7
C1 C2 H2 119.7
C4 C3 C2 121.0(4)
C4 C3 H3 119.5
C2 C3 H3 119.5
C3 C4 C5 119.1(4)
C3 C4 H4 120.4
C5 C4 H4 120.4
C6 C5 C4 120.1(4)
C6 C5 H5 120.0
C4 C5 H5 120.0
C5 C6 C1 121.2(4)
C5 C6 H6 119.4
C1 C6 H6 119.4
F1 C7 F2 103.6(2)
F1 C7 C8 106.4(3)
F2 C7 C8 104.3(3)
F1 C7 Pd1 108.2(2)
F2 C7 Pd1 115.0(2)
C8 C7 Pd1 118.1(2)
O1 C8 O2 124.7(3)
O1 C8 C7 125.9(3)
O2 C8 C7 109.4(3)
O2 C9 C10 110.7(3)
O2 C9 H9A 109.5
C10 C9 H9A 109.5
O2 C9 H9B 109.5
C10 C9 H9B 109.5
H9A C9 H9B 108.1
C9 C10 H10A 109.5
C9 C10 H10B 109.5
H10A C10 H10B 109.5
C9 C10 H10C 109.5
H10A C10 H10C 109.5
H10B C10 H10C 109.5
C16 C11 C12 118.7(3)
C16 C11 P1 120.5(3)
C12 C11 P1 120.6(3)
C11 C12 C13 119.4(4)
C11 C12 H12 120.3
C13 C12 H12 120.3
C14 C13 C12 121.6(4)
C14 C13 H13 119.2
C12 C13 H13 119.2
C13 C14 C15 119.1(4)
C13 C14 H14 120.4
C15 C14 H14 120.4
C14 C15 C16 120.0(4)
C14 C15 H15 120.0
C16 C15 H15 120.0
C11 C16 C15 121.1(4)
C11 C16 H16 119.5
C15 C16 H16 119.5
C18 C17 C22 118.9(3)
C18 C17 P1 122.4(3)
C22 C17 P1 118.7(2)
C19 C18 C17 120.6(3)
C19 C18 H18 119.7
C17 C18 H18 119.7
C18 C19 C20 119.7(3)
C18 C19 H19 120.1
C20 C19 H19 120.1
C21 C20 C19 120.6(3)
C21 C20 H20 119.7
C19 C20 H20 119.7
C20 C21 C22 119.2(3)
C20 C21 H21 120.4
C22 C21 H21 120.4
C21 C22 C17 121.0(3)
C21 C22 H22 119.5
C17 C22 H22 119.5
C27 C23 C24 106.6(3)
C27 C23 P1 130.4(3)
C24 C23 P1 122.9(3)
C27 C23 Fe1 70.1(2)
C24 C23 Fe1 69.6(2)
P1 C23 Fe1 124.19(18)
C25 C24 C23 108.3(3)
C25 C24 Fe1 70.7(2)
C23 C24 Fe1 68.7(2)
C25 C24 H24 125.9
C23 C24 H24 125.9
Fe1 C24 H24 126.3
C24 C25 C26 108.0(3)
C24 C25 Fe1 68.6(2)
C26 C25 Fe1 70.3(2)
C24 C25 H25 126.0
C26 C25 H25 126.0
Fe1 C25 H25 126.6
C27 C26 C25 108.3(3)
C27 C26 Fe1 68.81(19)
C25 C26 Fe1 69.3(2)
C27 C26 H26 125.8
C25 C26 H26 125.8
Fe1 C26 H26 127.6
C26 C27 C23 108.8(3)
C26 C27 Fe1 71.1(2)
C23 C27 Fe1 68.47(19)
C26 C27 H27 125.6
C23 C27 H27 125.6
Fe1 C27 H27 126.4
C29 C28 C32 108.2(3)
C29 C28 Fe1 70.7(2)
C32 C28 Fe1 69.06(19)
C29 C28 H28 125.9
C32 C28 H28 125.9
Fe1 C28 H28 125.9
C28 C29 C30 108.6(3)
C28 C29 Fe1 68.9(2)
C30 C29 Fe1 70.4(2)
C28 C29 H29 125.7
C30 C29 H29 125.7
Fe1 C29 H29 126.6
C29 C30 C31 107.4(3)
C29 C30 Fe1 69.4(2)
C31 C30 Fe1 68.8(2)
C29 C30 H30 126.3
C31 C30 H30 126.3
Fe1 C30 H30 127.1
C30 C31 C32 108.9(3)
C30 C31 Fe1 70.8(2)
C32 C31 Fe1 68.85(19)
C30 C31 H31 125.5
C32 C31 H31 125.5
Fe1 C31 H31 126.4
C31 C32 C28 106.8(3)
C31 C32 P2 126.4(2)
C28 C32 P2 126.7(3)
C31 C32 Fe1 70.16(19)
C28 C32 Fe1 69.49(19)
P2 C32 Fe1 123.21(18)
C34 C33 C38 118.8(3)
C34 C33 P2 124.6(3)
C38 C33 P2 116.6(3)
C33 C34 C35 120.4(4)
C33 C34 H34 119.8
C35 C34 H34 119.8
C36 C35 C34 120.3(4)
C36 C35 H35 119.9
C34 C35 H35 119.9
C37 C36 C35 119.8(4)
C37 C36 H36 120.1
C35 C36 H36 120.1
C36 C37 C38 120.0(4)
C36 C37 H37 120.0
C38 C37 H37 120.0
C37 C38 C33 120.8(4)
C37 C38 H38 119.6
C33 C38 H38 119.6
C44 C39 C40 119.0(3)
C44 C39 P2 122.3(3)
C40 C39 P2 118.6(3)
C41 C40 C39 119.9(4)
C41 C40 H40 120.0
C39 C40 H40 120.0
C42 C41 C40 120.1(4)
C42 C41 H41 119.9
C40 C41 H41 119.9
C41 C42 C43 120.2(4)
C41 C42 H42 119.9
C43 C42 H42 119.9
C42 C43 C44 120.2(4)
C42 C43 H43 119.9
C44 C43 H43 119.9
C43 C44 C39 120.4(4)
C43 C44 H44 119.8
C39 C44 H44 119.8
C46 C45 Cl1 112.1(3)
C46 C45 H45A 109.2
Cl1 C45 H45A 109.2
C46 C45 H45B 109.2
Cl1 C45 H45B 109.2
H45A C45 H45B 107.9
C45 C46 Cl2 113.0(3)
C45 C46 H46A 109.0
Cl2 C46 H46A 109.0
C45 C46 H46B 109.0
Cl2 C46 H46B 109.0
H46A C46 H46B 107.8
C8 O2 C9 116.7(3)
C23 P1 C17 106.61(15)
C23 P1 C11 101.58(16)
C17 P1 C11 103.67(16)
C23 P1 Pd1 115.88(11)
C17 P1 Pd1 111.60(11)
C11 P1 Pd1 116.20(11)
C32 P2 C33 100.43(16)
C32 P2 C39 99.43(15)
C33 P2 C39 108.41(15)
C32 P2 Pd1 123.83(12)
C33 P2 Pd1 110.69(12)
C39 P2 Pd1 112.52(12)
C23 Fe1 C32 110.12(14)
C23 Fe1 C24 41.72(14)
C32 Fe1 C24 109.80(14)
C23 Fe1 C28 109.16(14)
C32 Fe1 C28 41.44(13)
C24 Fe1 C28 137.57(15)
C23 Fe1 C27 41.40(13)
C32 Fe1 C27 140.11(15)
C24 Fe1 C27 69.04(14)
C28 Fe1 C27 111.42(14)
C23 Fe1 C31 140.31(14)
C32 Fe1 C31 40.99(14)
C24 Fe1 C31 112.16(14)
C28 Fe1 C31 68.62(14)
C27 Fe1 C31 178.28(15)
C23 Fe1 C29 136.99(14)
C32 Fe1 C29 68.89(13)
C24 Fe1 C29 178.03(15)
C28 Fe1 C29 40.49(14)
C27 Fe1 C29 110.92(14)
C31 Fe1 C29 67.93(14)
C23 Fe1 C25 69.39(14)
C32 Fe1 C25 137.79(14)
C24 Fe1 C25 40.68(15)
C28 Fe1 C25 178.25(15)
C27 Fe1 C25 68.23(14)
C31 Fe1 C25 111.78(15)
C29 Fe1 C25 141.26(15)
C23 Fe1 C26 68.89(14)
C32 Fe1 C26 178.05(14)
C24 Fe1 C26 68.31(14)
C28 Fe1 C26 140.33(14)
C27 Fe1 C26 40.11(14)
C31 Fe1 C26 138.85(15)
C29 Fe1 C26 113.01(14)
C25 Fe1 C26 40.40(14)
C23 Fe1 C30 177.17(14)
C32 Fe1 C30 68.88(14)
C24 Fe1 C30 141.02(15)
C28 Fe1 C30 68.27(15)
C27 Fe1 C30 137.87(14)
C31 Fe1 C30 40.44(14)
C29 Fe1 C30 40.24(14)
C25 Fe1 C30 113.20(15)
C26 Fe1 C30 112.19(14)
C1 Pd1 C7 84.16(13)
C1 Pd1 P1 86.79(9)
C7 Pd1 P1 168.98(10)
C1 Pd1 P2 171.77(10)
C7 Pd1 P2 91.64(10)
P1 Pd1 P2 98.10(3)

loop_
_geom_bond_atom_site_label_1
_geom_bond_atom_site_label_2
_geom_bond_distance
C1 C2 1.394(5)
C1 C6 1.397(5)
C1 Pd1 2.053(4)
C2 C3 1.386(5)
C2 H2 0.9500
C3 C4 1.378(6)
C3 H3 0.9500
C4 C5 1.387(5)
C4 H4 0.9500
C5 C6 1.386(5)
C5 H5 0.9500
C6 H6 0.9500
C7 F1 1.388(4)
C7 F2 1.401(4)
C7 C8 1.511(5)
C7 Pd1 2.099(3)
C8 O1 1.204(4)
C8 O2 1.335(4)
C9 O2 1.453(4)
C9 C10 1.501(5)
C9 H9A 0.9900
C9 H9B 0.9900
C10 H10A 0.9800
C10 H10B 0.9800
C10 H10C 0.9800
C11 C16 1.384(5)
C11 C12 1.391(5)
C11 P1 1.832(4)
C12 C13 1.391(6)
C12 H12 0.9500
C13 C14 1.369(6)
C13 H13 0.9500
C14 C15 1.377(6)
C14 H14 0.9500
C15 C16 1.390(5)
C15 H15 0.9500
C16 H16 0.9500
C17 C18 1.394(5)
C17 C22 1.393(5)
C17 P1 1.816(3)
C18 C19 1.382(5)
C18 H18 0.9500
C19 C20 1.391(5)
C19 H19 0.9500
C20 C21 1.382(5)
C20 H20 0.9500
C21 C22 1.389(5)
C21 H21 0.9500
C22 H22 0.9500
C23 C27 1.434(5)
C23 C24 1.441(5)
C23 P1 1.808(4)
C23 Fe1 2.017(4)
C24 C25 1.420(5)
C24 Fe1 2.029(4)
C24 H24 0.9500
C25 C26 1.424(5)
C25 Fe1 2.056(4)
C25 H25 0.9500
C26 C27 1.409(5)
C26 Fe1 2.069(3)
C26 H26 0.9500
C27 Fe1 2.039(3)
C27 H27 0.9500
C28 C29 1.415(5)
C28 C32 1.436(5)
C28 Fe1 2.032(3)
C28 H28 0.9500
C29 C30 1.419(5)
C29 Fe1 2.056(4)
C29 H29 0.9500
C30 C31 1.422(5)
C30 Fe1 2.069(4)
C30 H30 0.9500
C31 C32 1.425(5)
C31 Fe1 2.044(3)
C31 H31 0.9500
C32 P2 1.820(3)
C32 Fe1 2.026(3)
C33 C34 1.384(5)
C33 C38 1.392(5)
C33 P2 1.836(3)
C34 C35 1.392(5)
C34 H34 0.9500
C35 C36 1.383(6)
C35 H35 0.9500
C36 C37 1.378(6)
C36 H36 0.9500
C37 C38 1.389(5)
C37 H37 0.9500
C38 H38 0.9500
C39 C44 1.396(5)
C39 C40 1.401(5)
C39 P2 1.837(4)
C40 C41 1.394(5)
C40 H40 0.9500
C41 C42 1.382(5)
C41 H41 0.9500
C42 C43 1.384(5)
C42 H42 0.9500
C43 C44 1.383(5)
C43 H43 0.9500
C44 H44 0.9500
C45 C46 1.489(6)
C45 Cl1 1.755(4)
C45 H45A 0.9900
C45 H45B 0.9900
C46 Cl2 1.761(5)
C46 H46A 0.9900
C46 H46B 0.9900
P1 Pd1 2.3295(9)
P2 Pd1 2.3642(10)
